data_7710574
loop_
_publ_author_name
'Brager, Dominique M.'
'Marwitz, Alexander C.'
'Cahill, Christopher L.'

_publ_section_title
;
 A spectroscopic, structural, and computational study of Ag-oxo
 interactions in Ag<sup>+</sup>/UO<sub>2</sub><sup>2+</sup> complexes.
;
_journal_name_full 'Dalton transactions (Cambridge, England : 2003)'
_journal_paper_doi 10.1039/d2dt01161a
_journal_year 2022
_chemical_formula_moiety 'C46 H30 Ag4 Cl4 N18 O12 U, 2(C21 H9 Cl6 O8 U)'
_chemical_formula_sum 'C88 H48 Ag4 Cl16 N18 O28 U3'
_chemical_formula_weight 3518.22
_space_group_crystal_system triclinic
_space_group_IT_number 2
_space_group_name_Hall '-P 1'
_space_group_name_H-M_alt 'P -1'
_atom_sites_solution_hydrogens geom
_audit_update_record
;
2022-05-20 deposited with the CCDC.	2022-06-22 downloaded from the CCDC.
;
_cell_angle_alpha 90.192(4)
_cell_angle_beta 104.416(3)
_cell_angle_gamma 100.396(3)
_cell_formula_units_Z 1
_cell_length_a 11.3416(11)
_cell_length_b 11.9769(11)
_cell_length_c 20.173(2)
_cell_measurement_reflns_used 9874
_cell_measurement_temperature 106(2)
_cell_measurement_theta_max 54.275
_cell_measurement_theta_min 4.620
_cell_volume 2607.0(4)
_computing_cell_refinement 'APEX3 v2019.1-0 (Bruker AXS)'
_computing_data_collection 'Bruker Instrument Service vV6.2.12'
_computing_data_reduction 'SAINT V8.40A (Bruker Nano, Inc., 2019)'
_computing_molecular_graphics 'shelXle (C.B. Huebschle, rev 958)'
_computing_publication_material 'shelXle (C.B. Huebschle, rev 958)'
_computing_structure_refinement 'SHELXL-2018/3 (Sheldrick, 2018)'
_computing_structure_solution 'SHELXT 2014/5 (Sheldrick, 2014)'
_diffrn_ambient_temperature 106(2)
_diffrn_detector_area_resol_mean 7.3910
_diffrn_measured_fraction_theta_full 0.999
_diffrn_measured_fraction_theta_max 0.999
_diffrn_measurement_device_type 'Bruker D8 QUEST'
_diffrn_measurement_method '\f and \w scans'
_diffrn_radiation_type MoK\a
_diffrn_radiation_wavelength 0.71073
_diffrn_reflns_av_R_equivalents 0.0528
_diffrn_reflns_av_unetI/netI 0.0479
_diffrn_reflns_Laue_measured_fraction_full 0.999
_diffrn_reflns_Laue_measured_fraction_max 0.999
_diffrn_reflns_limit_h_max 14
_diffrn_reflns_limit_h_min -14
_diffrn_reflns_limit_k_max 14
_diffrn_reflns_limit_k_min -15
_diffrn_reflns_limit_l_max 25
_diffrn_reflns_limit_l_min -25
_diffrn_reflns_number 45689
_diffrn_reflns_point_group_measured_fraction_full 0.999
_diffrn_reflns_point_group_measured_fraction_max 0.999
_diffrn_reflns_theta_full 25.242
_diffrn_reflns_theta_max 26.732
_diffrn_reflns_theta_min 2.066
_diffrn_source 'microfocus sealed tube'
_diffrn_source_type 'Incoatec I\mS 3.0'
_exptl_absorpt_coefficient_mu 5.872
_exptl_absorpt_correction_T_max 0.7455
_exptl_absorpt_correction_T_min 0.5898
_exptl_absorpt_correction_type multi-scan
_exptl_absorpt_process_details 'SADABS, G. Sheldrick (1999)'
_exptl_crystal_colour yellow
_exptl_crystal_density_diffrn 2.241
_exptl_crystal_description Blocks
_exptl_crystal_F_000 1662
_exptl_crystal_recrystallization_method hydrothermal
_exptl_crystal_size_max 0.234
_exptl_crystal_size_mid 0.100
_exptl_crystal_size_min 0.091
_refine_diff_density_max 0.708
_refine_diff_density_min -0.833
_refine_diff_density_rms 0.134
_refine_ls_extinction_method none
_refine_ls_goodness_of_fit_ref 1.021
_refine_ls_hydrogen_treatment constr
_refine_ls_matrix_type full
_refine_ls_number_parameters 709
_refine_ls_number_reflns 11063
_refine_ls_number_restraints 0
_refine_ls_restrained_S_all 1.021
_refine_ls_R_factor_all 0.0438
_refine_ls_R_factor_gt 0.0301
_refine_ls_shift/su_max 0.002
_refine_ls_shift/su_mean 0.000
_refine_ls_structure_factor_coef Fsqd
_refine_ls_weighting_details 'w=1/[\s^2^(Fo^2^)+(0.0150P)^2^+2.4533P] where P=(Fo^2^+2Fc^2^)/3'
_refine_ls_weighting_scheme calc
_refine_ls_wR_factor_gt 0.0510
_refine_ls_wR_factor_ref 0.0547
_reflns_Friedel_coverage 0.000
_reflns_number_gt 9229
_reflns_number_total 11063
_reflns_threshold_expression 'I > 2\s(I)'
_cod_data_source_file d2dt01161a2.cif
_cod_data_source_block DMB2_38_D_0m_a
_cod_database_code 7710574
_shelx_space_group_comment
;
The symmetry employed for this shelxl refinement is uniquely defined
by the following loop, which should always be used as a source of
symmetry information in preference to the above space-group names.
They are only intended as comments.
;

loop_
_space_group_symop_operation_xyz
'x, y, z'
'-x, -y, -z'

loop_
_atom_site_label
_atom_site_type_symbol
_atom_site_fract_x
_atom_site_fract_y
_atom_site_fract_z
_atom_site_U_iso_or_equiv
_atom_site_adp_type
_atom_site_occupancy
_atom_site_site_symmetry_order
_atom_site_calc_flag
_atom_site_refinement_flags_posn
_atom_site_refinement_flags_adp
_atom_site_refinement_flags_occupancy
_atom_site_disorder_assembly
_atom_site_disorder_group
U1 U 0.000000 1.000000 0.000000 0.01936(6) Uani 1 2 d S . P . .
U2 U 0.58793(2) 0.66064(2) 0.38945(2) 0.01535(4) Uani 1 1 d . . . . .
Ag1 Ag 0.00170(3) 1.09067(2) 0.19746(2) 0.01985(8) Uani 1 1 d . . . . .
Ag2 Ag 0.13936(3) 0.61381(3) 0.26869(2) 0.02148(8) Uani 1 1 d . . . . .
Cl1 Cl -0.49686(12) 1.01524(10) 0.08455(7) 0.0396(3) Uani 1 1 d . . . . .
Cl2 Cl -0.39982(11) 0.52174(9) 0.08118(7) 0.0337(3) Uani 1 1 d . . . . .
Cl3 Cl 0.52885(10) 0.89082(10) 0.60167(6) 0.0284(3) Uani 1 1 d . . . . .
Cl4 Cl 0.03691(11) 0.94149(11) 0.39456(6) 0.0327(3) Uani 1 1 d . . . . .
Cl5 Cl 1.03257(9) 0.55846(9) 0.39956(5) 0.0213(2) Uani 1 1 d . . . . .
Cl6 Cl 1.16062(11) 0.82290(11) 0.68189(6) 0.0349(3) Uani 1 1 d . . . . .
Cl7 Cl 0.60789(15) 0.31367(13) 0.23990(7) 0.0585(5) Uani 1 1 d . . . . .
Cl8 Cl 0.12324(11) 0.41547(12) 0.04874(6) 0.0401(3) Uani 1 1 d . . . . .
O1 O 0.0569(3) 1.0830(2) 0.07783(15) 0.0234(7) Uani 1 1 d . . . . .
O2 O 0.6121(2) 0.7857(2) 0.34394(14) 0.0184(6) Uani 1 1 d . . . . .
O3 O 0.5614(3) 0.5360(2) 0.43377(14) 0.0210(7) Uani 1 1 d . . . . .
O4 O -0.1949(3) 0.9333(2) 0.01956(15) 0.0236(7) Uani 1 1 d . . . . .
O5 O -0.2182(3) 1.0332(2) 0.10815(15) 0.0250(7) Uani 1 1 d . . . . .
O6 O 0.1507(3) 0.8662(3) 0.03794(16) 0.0273(7) Uani 1 1 d . . . . .
O7 O -0.0169(3) 0.8230(3) 0.07105(16) 0.0271(7) Uani 1 1 d . . . . .
O8 O 0.1202(3) 0.7122(3) 0.09369(17) 0.0340(8) Uani 1 1 d . . . . .
O9 O 0.3853(2) 0.7073(2) 0.39618(14) 0.0194(6) Uani 1 1 d . . . . .
O10 O 0.5468(2) 0.7729(2) 0.47981(14) 0.0201(6) Uani 1 1 d . . . . .
O11 O 0.7745(2) 0.7348(2) 0.47915(15) 0.0217(7) Uani 1 1 d . . . . .
O12 O 0.7997(2) 0.6311(2) 0.39631(14) 0.0207(7) Uani 1 1 d . . . . .
O13 O 0.5986(3) 0.5406(2) 0.29156(15) 0.0239(7) Uani 1 1 d . . . . .
O14 O 0.4169(2) 0.5810(2) 0.28818(14) 0.0186(6) Uani 1 1 d . . . . .
N1 N -0.0670(3) 0.9072(3) 0.22601(17) 0.0174(7) Uani 1 1 d . . . . .
N2 N 0.1720(3) 0.9789(3) 0.22051(19) 0.0241(9) Uani 1 1 d . . . . .
N3 N -0.0234(3) 0.7241(3) 0.25253(17) 0.0179(8) Uani 1 1 d . . . . .
N4 N 0.2162(3) 0.7961(3) 0.24980(17) 0.0160(7) Uani 1 1 d . . . . .
N5 N 0.1714(3) 0.4399(3) 0.30529(17) 0.0153(7) Uani 1 1 d . . . . .
N6 N 0.0037(3) 0.4682(3) 0.18728(18) 0.0195(8) Uani 1 1 d . . . . .
N7 N -0.0489(3) 0.2677(3) 0.16534(18) 0.0182(8) Uani 1 1 d . . . . .
N8 N 0.1343(3) 0.2420(3) 0.27718(18) 0.0193(8) Uani 1 1 d . . . . .
N9 N 0.0859(3) 0.7975(3) 0.06867(19) 0.0257(9) Uani 1 1 d . . . . .
C1 C -0.2482(4) 0.9515(4) 0.0665(2) 0.0196(9) Uani 1 1 d . . . . .
C2 C -0.3550(4) 0.8591(3) 0.0705(2) 0.0169(9) Uani 1 1 d . . . . .
C3 C -0.4689(4) 0.8778(4) 0.0786(2) 0.0241(10) Uani 1 1 d . . . . .
C4 C -0.5632(4) 0.7890(4) 0.0820(2) 0.0285(11) Uani 1 1 d . . . . .
H4 H -0.641201 0.803802 0.085238 0.034 Uiso 1 1 calc R U . . .
C5 C -0.5436(4) 0.6784(4) 0.0808(2) 0.0263(11) Uani 1 1 d . . . . .
H5 H -0.607932 0.616726 0.083075 0.032 Uiso 1 1 calc R U . . .
C6 C -0.4297(4) 0.6588(3) 0.0762(2) 0.0213(10) Uani 1 1 d . . . . .
C7 C -0.3371(4) 0.7479(3) 0.0694(2) 0.0180(9) Uani 1 1 d . . . . .
H7 H -0.260756 0.732286 0.063932 0.022 Uiso 1 1 calc R U . . .
C8 C 0.4348(4) 0.7701(3) 0.4504(2) 0.0175(9) Uani 1 1 d . . . . .
C9 C 0.3611(4) 0.8449(3) 0.4757(2) 0.0157(9) Uani 1 1 d . . . . .
C10 C 0.3968(4) 0.9049(3) 0.5391(2) 0.0164(9) Uani 1 1 d . . . . .
C11 C 0.3252(4) 0.9763(3) 0.5572(2) 0.0204(9) Uani 1 1 d . . . . .
H11 H 0.351732 1.016447 0.600615 0.025 Uiso 1 1 calc R U . . .
C12 C 0.2154(4) 0.9894(4) 0.5122(2) 0.0218(10) Uani 1 1 d . . . . .
H12 H 0.166638 1.039440 0.523699 0.026 Uiso 1 1 calc R U . . .
C13 C 0.1783(4) 0.9279(4) 0.4502(2) 0.0205(9) Uani 1 1 d . . . . .
C14 C 0.2476(4) 0.8570(3) 0.4313(2) 0.0155(9) Uani 1 1 d . . . . .
H14 H 0.219048 0.816012 0.388200 0.019 Uiso 1 1 calc R U . . .
C15 C 0.8434(4) 0.6842(3) 0.4536(2) 0.0178(9) Uani 1 1 d . . . . .
C16 C 0.9734(4) 0.6866(3) 0.4962(2) 0.0173(9) Uani 1 1 d . . . . .
C17 C 1.0587(4) 0.6291(3) 0.4782(2) 0.0168(9) Uani 1 1 d . . . . .
C18 C 1.1727(4) 0.6284(4) 0.5238(2) 0.0202(10) Uani 1 1 d . . . . .
H18 H 1.229335 0.587774 0.511578 0.024 Uiso 1 1 calc R U . . .
C19 C 1.2041(4) 0.6864(4) 0.5868(2) 0.0233(10) Uani 1 1 d . . . . .
H19 H 1.281729 0.685363 0.618105 0.028 Uiso 1 1 calc R U . . .
C20 C 1.1215(4) 0.7460(4) 0.6038(2) 0.0230(10) Uani 1 1 d . . . . .
C21 C 1.0073(4) 0.7452(3) 0.5592(2) 0.0193(9) Uani 1 1 d . . . . .
H21 H 0.950943 0.785541 0.572023 0.023 Uiso 1 1 calc R U . . .
C22 C 0.4838(4) 0.5241(3) 0.2651(2) 0.0178(9) Uani 1 1 d . . . . .
C23 C 0.4232(4) 0.4398(3) 0.2065(2) 0.0184(9) Uani 1 1 d . . . . .
C24 C 0.4709(5) 0.3457(4) 0.1911(2) 0.0301(11) Uani 1 1 d . . . . .
C25 C 0.4083(5) 0.2727(4) 0.1353(2) 0.0336(12) Uani 1 1 d . . . . .
H25 H 0.440727 0.207898 0.126507 0.040 Uiso 1 1 calc R U . . .
C26 C 0.3002(5) 0.2919(4) 0.0922(2) 0.0300(11) Uani 1 1 d . . . . .
H26 H 0.258120 0.241907 0.053588 0.036 Uiso 1 1 calc R U . . .
C27 C 0.2541(4) 0.3859(4) 0.1065(2) 0.0251(10) Uani 1 1 d . . . . .
C28 C 0.3125(4) 0.4575(4) 0.1629(2) 0.0198(9) Uani 1 1 d . . . . .
H28 H 0.277052 0.519926 0.172312 0.024 Uiso 1 1 calc R U . . .
C29 C -0.1840(4) 0.8713(4) 0.2281(2) 0.0205(9) Uani 1 1 d . . . . .
H29 H -0.239732 0.923147 0.220443 0.025 Uiso 1 1 calc R U . . .
C30 C -0.2262(4) 0.7592(4) 0.2414(2) 0.0214(10) Uani 1 1 d . . . . .
H30 H -0.310489 0.732475 0.240994 0.026 Uiso 1 1 calc R U . . .
C31 C -0.1414(4) 0.6891(4) 0.2551(2) 0.0243(10) Uani 1 1 d . . . . .
H31 H -0.166645 0.613284 0.266802 0.029 Uiso 1 1 calc R U . . .
C32 C 0.0080(4) 0.8312(3) 0.2380(2) 0.0156(9) Uani 1 1 d . . . . .
C33 C 0.1398(4) 0.8711(3) 0.2360(2) 0.0159(9) Uani 1 1 d . . . . .
C34 C 0.3348(4) 0.8328(4) 0.2486(2) 0.0207(9) Uani 1 1 d . . . . .
H34 H 0.391441 0.781932 0.258474 0.025 Uiso 1 1 calc R U . . .
C35 C 0.3761(4) 0.9436(4) 0.2331(2) 0.0259(10) Uani 1 1 d . . . . .
H35 H 0.459858 0.969452 0.232095 0.031 Uiso 1 1 calc R U . . .
C36 C 0.2918(4) 1.0136(4) 0.2196(2) 0.0286(11) Uani 1 1 d . . . . .
H36 H 0.318094 1.089808 0.209004 0.034 Uiso 1 1 calc R U . . .
C37 C -0.0831(4) 0.4804(4) 0.1308(2) 0.0232(10) Uani 1 1 d . . . . .
H37 H -0.095227 0.554787 0.118519 0.028 Uiso 1 1 calc R U . . .
C38 C -0.1556(4) 0.3888(4) 0.0899(2) 0.0240(10) Uani 1 1 d . . . . .
H38 H -0.217190 0.398516 0.049884 0.029 Uiso 1 1 calc R U . . .
C39 C -0.1353(4) 0.2821(4) 0.1094(2) 0.0220(10) Uani 1 1 d . . . . .
H39 H -0.184157 0.217203 0.082126 0.026 Uiso 1 1 calc R U . . .
C40 C 0.0164(4) 0.3621(3) 0.2016(2) 0.0163(9) Uani 1 1 d . . . . .
C41 C 0.1139(4) 0.3476(3) 0.2652(2) 0.0158(9) Uani 1 1 d . . . . .
C42 C 0.2575(4) 0.4253(4) 0.3618(2) 0.0202(9) Uani 1 1 d . . . . .
H42 H 0.300810 0.489577 0.391314 0.024 Uiso 1 1 calc R U . . .
C43 C 0.2852(4) 0.3203(3) 0.3785(2) 0.0204(9) Uani 1 1 d . . . . .
H43 H 0.346377 0.310442 0.418655 0.024 Uiso 1 1 calc R U . . .
C44 C 0.2195(4) 0.2297(4) 0.3340(2) 0.0237(10) Uani 1 1 d . . . . .
H44 H 0.235912 0.155842 0.344281 0.028 Uiso 1 1 calc R U . . .

loop_
_atom_site_aniso_label
_atom_site_aniso_U_11
_atom_site_aniso_U_22
_atom_site_aniso_U_33
_atom_site_aniso_U_23
_atom_site_aniso_U_13
_atom_site_aniso_U_12
U1 0.01884(12) 0.01759(11) 0.02076(13) -0.00517(10) 0.00873(10) -0.00397(10)
U2 0.01409(8) 0.01604(8) 0.01623(9) -0.00232(6) 0.00326(6) 0.00452(6)
Ag1 0.02454(17) 0.00946(14) 0.02454(19) 0.00077(13) 0.00311(14) 0.00496(13)
Ag2 0.02666(18) 0.00904(14) 0.0285(2) 0.00098(13) 0.00558(15) 0.00465(14)
Cl1 0.0499(8) 0.0251(6) 0.0597(9) 0.0085(6) 0.0344(7) 0.0198(6)
Cl2 0.0401(7) 0.0152(5) 0.0467(8) 0.0055(5) 0.0134(6) 0.0045(5)
Cl3 0.0228(6) 0.0379(6) 0.0220(6) -0.0105(5) -0.0016(5) 0.0098(5)
Cl4 0.0295(6) 0.0438(7) 0.0267(6) -0.0063(5) -0.0002(5) 0.0225(6)
Cl5 0.0216(5) 0.0225(5) 0.0232(6) 0.0014(4) 0.0090(4) 0.0080(5)
Cl6 0.0275(6) 0.0447(7) 0.0283(7) -0.0117(6) -0.0027(5) 0.0098(6)
Cl7 0.0848(11) 0.0587(9) 0.0341(8) -0.0114(7) -0.0107(8) 0.0551(9)
Cl8 0.0285(6) 0.0604(9) 0.0239(7) -0.0080(6) 0.0003(5) -0.0023(6)
O1 0.0232(16) 0.0222(16) 0.0235(17) -0.0061(13) 0.0085(13) -0.0025(14)
O2 0.0180(15) 0.0184(15) 0.0194(16) -0.0026(12) 0.0045(12) 0.0053(13)
O3 0.0228(16) 0.0236(16) 0.0181(16) 0.0007(13) 0.0057(13) 0.0073(14)
O4 0.0209(16) 0.0223(16) 0.0275(18) -0.0021(14) 0.0108(14) -0.0025(13)
O5 0.0304(18) 0.0156(15) 0.0271(18) -0.0029(14) 0.0068(14) 0.0008(14)
O6 0.0236(17) 0.0232(16) 0.037(2) 0.0037(15) 0.0141(15) 0.0004(14)
O7 0.0227(17) 0.0272(17) 0.0320(19) -0.0039(14) 0.0119(14) -0.0005(14)
O8 0.036(2) 0.0308(19) 0.035(2) 0.0081(16) 0.0085(16) 0.0077(16)
O9 0.0157(15) 0.0221(15) 0.0199(16) -0.0067(13) 0.0028(12) 0.0046(13)
O10 0.0149(15) 0.0256(16) 0.0197(16) -0.0069(13) 0.0025(12) 0.0069(13)
O11 0.0158(15) 0.0228(16) 0.0259(17) -0.0052(13) 0.0008(13) 0.0082(13)
O12 0.0170(15) 0.0250(16) 0.0200(17) -0.0046(13) 0.0024(13) 0.0073(13)
O13 0.0196(16) 0.0286(17) 0.0237(17) -0.0073(14) 0.0052(13) 0.0060(14)
O14 0.0177(15) 0.0198(15) 0.0197(16) -0.0070(13) 0.0059(12) 0.0055(13)
N1 0.0251(19) 0.0129(17) 0.0161(19) 0.0005(14) 0.0072(15) 0.0054(15)
N2 0.027(2) 0.0146(18) 0.033(2) 0.0076(17) 0.0098(17) 0.0059(17)
N3 0.0227(19) 0.0108(16) 0.020(2) -0.0004(15) 0.0056(15) 0.0012(15)
N4 0.0180(18) 0.0106(16) 0.0177(19) -0.0001(14) 0.0010(14) 0.0033(15)
N5 0.0142(17) 0.0122(16) 0.0187(19) 0.0000(14) 0.0024(14) 0.0025(14)
N6 0.0216(19) 0.0130(17) 0.022(2) 0.0005(15) 0.0018(16) 0.0052(15)
N7 0.0215(19) 0.0129(17) 0.020(2) 0.0016(15) 0.0033(15) 0.0058(15)
N8 0.0215(19) 0.0098(16) 0.025(2) 0.0013(15) 0.0024(16) 0.0044(15)
N9 0.030(2) 0.023(2) 0.023(2) -0.0026(17) 0.0080(17) -0.0014(18)
C1 0.021(2) 0.018(2) 0.020(2) 0.0054(19) 0.0032(19) 0.0071(19)
C2 0.020(2) 0.014(2) 0.017(2) 0.0013(17) 0.0060(18) 0.0017(18)
C3 0.031(3) 0.019(2) 0.030(3) 0.007(2) 0.016(2) 0.013(2)
C4 0.019(2) 0.031(3) 0.043(3) 0.007(2) 0.020(2) 0.008(2)
C5 0.026(3) 0.020(2) 0.034(3) 0.007(2) 0.012(2) -0.001(2)
C6 0.029(2) 0.014(2) 0.020(2) 0.0028(18) 0.0055(19) 0.0013(19)
C7 0.021(2) 0.017(2) 0.017(2) 0.0007(18) 0.0054(18) 0.0049(18)
C8 0.019(2) 0.017(2) 0.018(2) 0.0025(18) 0.0079(18) 0.0018(18)
C9 0.020(2) 0.0118(19) 0.016(2) -0.0021(17) 0.0066(17) 0.0001(17)
C10 0.016(2) 0.015(2) 0.017(2) -0.0045(17) 0.0035(17) 0.0005(17)
C11 0.024(2) 0.017(2) 0.021(2) -0.0073(18) 0.0062(19) 0.0044(19)
C12 0.024(2) 0.017(2) 0.027(3) -0.0038(19) 0.011(2) 0.0061(19)
C13 0.017(2) 0.021(2) 0.022(2) 0.0006(19) 0.0023(18) 0.0042(19)
C14 0.016(2) 0.016(2) 0.013(2) -0.0008(17) 0.0029(17) 0.0003(18)
C15 0.016(2) 0.016(2) 0.022(2) 0.0018(18) 0.0037(18) 0.0041(18)
C16 0.017(2) 0.017(2) 0.018(2) 0.0031(18) 0.0061(17) 0.0029(18)
C17 0.018(2) 0.0113(19) 0.022(2) 0.0029(17) 0.0093(18) 0.0011(17)
C18 0.015(2) 0.020(2) 0.029(3) 0.006(2) 0.0092(19) 0.0062(19)
C19 0.016(2) 0.028(2) 0.025(3) 0.005(2) 0.0026(19) 0.005(2)
C20 0.023(2) 0.023(2) 0.020(2) -0.0031(19) -0.0003(19) 0.004(2)
C21 0.018(2) 0.016(2) 0.026(2) 0.0035(18) 0.0065(18) 0.0054(18)
C22 0.024(2) 0.015(2) 0.016(2) 0.0006(17) 0.0083(18) 0.0033(19)
C23 0.026(2) 0.014(2) 0.013(2) -0.0049(17) 0.0054(18) -0.0005(19)
C24 0.045(3) 0.023(2) 0.024(3) 0.005(2) 0.007(2) 0.014(2)
C25 0.065(4) 0.013(2) 0.026(3) -0.004(2) 0.015(3) 0.009(2)
C26 0.046(3) 0.021(2) 0.019(2) -0.0080(19) 0.013(2) -0.013(2)
C27 0.026(2) 0.028(2) 0.018(2) 0.000(2) 0.0081(19) -0.007(2)
C28 0.021(2) 0.016(2) 0.019(2) -0.0058(18) 0.0050(18) -0.0042(19)
C29 0.022(2) 0.027(2) 0.014(2) 0.0011(19) 0.0032(18) 0.011(2)
C30 0.019(2) 0.026(2) 0.019(2) -0.0003(19) 0.0064(18) 0.001(2)
C31 0.029(3) 0.023(2) 0.021(2) 0.006(2) 0.008(2) 0.002(2)
C32 0.020(2) 0.014(2) 0.013(2) -0.0001(17) 0.0035(17) 0.0047(18)
C33 0.023(2) 0.013(2) 0.012(2) 0.0000(17) 0.0037(17) 0.0051(18)
C34 0.019(2) 0.025(2) 0.017(2) 0.0003(19) 0.0020(18) 0.006(2)
C35 0.022(2) 0.027(2) 0.030(3) 0.001(2) 0.011(2) 0.003(2)
C36 0.028(3) 0.015(2) 0.043(3) 0.006(2) 0.012(2) -0.001(2)
C37 0.026(2) 0.015(2) 0.026(3) 0.0043(19) 0.000(2) 0.0089(19)
C38 0.025(2) 0.020(2) 0.023(3) 0.0013(19) -0.0013(19) 0.007(2)
C39 0.023(2) 0.016(2) 0.025(3) 0.0000(19) 0.0037(19) 0.0020(19)
C40 0.020(2) 0.0119(19) 0.019(2) 0.0004(17) 0.0081(18) 0.0042(18)
C41 0.015(2) 0.014(2) 0.021(2) 0.0007(17) 0.0082(17) 0.0025(17)
C42 0.022(2) 0.021(2) 0.018(2) -0.0020(18) 0.0049(18) 0.0028(19)
C43 0.021(2) 0.021(2) 0.020(2) 0.0034(19) 0.0055(18) 0.0068(19)
C44 0.025(2) 0.017(2) 0.027(3) 0.0057(19) 0.000(2) 0.009(2)

loop_
_atom_type_symbol
_atom_type_description
_atom_type_scat_dispersion_real
_atom_type_scat_dispersion_imag
_atom_type_scat_source
C C 0.0033 0.0016 'International Tables Vol C Tables 4.2.6.8 and 6.1.1.4'
H H 0.0000 0.0000 'International Tables Vol C Tables 4.2.6.8 and 6.1.1.4'
Ag Ag -0.8971 1.1015 'International Tables Vol C Tables 4.2.6.8 and 6.1.1.4'
Cl Cl 0.1484 0.1585 'International Tables Vol C Tables 4.2.6.8 and 6.1.1.4'
N N 0.0061 0.0033 'International Tables Vol C Tables 4.2.6.8 and 6.1.1.4'
O O 0.0106 0.0060 'International Tables Vol C Tables 4.2.6.8 and 6.1.1.4'
U U -9.6767 9.6646 'International Tables Vol C Tables 4.2.6.8 and 6.1.1.4'

loop_
_geom_angle_atom_site_label_1
_geom_angle_atom_site_label_2
_geom_angle_atom_site_label_3
_geom_angle
_geom_angle_site_symmetry_1
_geom_angle_site_symmetry_3
_geom_angle_publ_flag
O1 U1 O1 180.0 2_575 . ?
O1 U1 O4 94.28(12) 2_575 2_575 ?
O1 U1 O4 85.72(12) . 2_575 ?
O1 U1 O4 85.72(12) 2_575 . ?
O1 U1 O4 94.28(12) . . ?
O4 U1 O4 180.0 2_575 . ?
O1 U1 O6 92.47(12) 2_575 2_575 ?
O1 U1 O6 87.52(12) . 2_575 ?
O4 U1 O6 113.16(10) 2_575 2_575 ?
O4 U1 O6 66.84(10) . 2_575 ?
O1 U1 O6 87.53(12) 2_575 . ?
O1 U1 O6 92.47(12) . . ?
O4 U1 O6 66.85(10) 2_575 . ?
O4 U1 O6 113.16(10) . . ?
O6 U1 O6 180.0 2_575 . ?
O1 U1 O7 91.90(12) 2_575 . ?
O1 U1 O7 88.10(12) . . ?
O4 U1 O7 115.87(10) 2_575 . ?
O4 U1 O7 64.13(10) . . ?
O6 U1 O7 130.25(9) 2_575 . ?
O6 U1 O7 49.75(9) . . ?
O1 U1 O7 88.10(12) 2_575 2_575 ?
O1 U1 O7 91.91(12) . 2_575 ?
O4 U1 O7 64.13(10) 2_575 2_575 ?
O4 U1 O7 115.87(10) . 2_575 ?
O6 U1 O7 49.75(9) 2_575 2_575 ?
O6 U1 O7 130.25(9) . 2_575 ?
O7 U1 O7 180.0 . 2_575 ?
O3 U2 O2 179.07(13) . . ?
O3 U2 O11 90.74(11) . . ?
O2 U2 O11 90.17(11) . . ?
O3 U2 O10 90.60(11) . . ?
O2 U2 O10 89.54(11) . . ?
O11 U2 O10 67.28(9) . . ?
O3 U2 O12 89.53(11) . . ?
O2 U2 O12 91.19(11) . . ?
O11 U2 O12 52.94(9) . . ?
O10 U2 O12 120.22(9) . . ?
O3 U2 O13 88.45(12) . . ?
O2 U2 O13 91.29(11) . . ?
O11 U2 O13 120.47(9) . . ?
O10 U2 O13 172.19(9) . . ?
O12 U2 O13 67.53(9) . . ?
O3 U2 O14 91.61(11) . . ?
O2 U2 O14 87.52(11) . . ?
O11 U2 O14 172.20(9) . . ?
O10 U2 O14 120.11(9) . . ?
O12 U2 O14 119.64(9) . . ?
O13 U2 O14 52.19(9) . . ?
O3 U2 O9 91.18(11) . . ?
O2 U2 O9 88.17(11) . . ?
O11 U2 O9 119.60(9) . . ?
O10 U2 O9 52.33(9) . . ?
O12 U2 O9 172.52(9) . . ?
O13 U2 O9 119.93(9) . . ?
O14 U2 O9 67.79(9) . . ?
N1 Ag1 N7 147.01(12) . 1_565 ?
N1 Ag1 N8 125.41(12) . 1_565 ?
N7 Ag1 N8 69.35(11) 1_565 1_565 ?
N1 Ag1 N2 68.70(11) . . ?
N7 Ag1 N2 144.28(12) 1_565 . ?
N8 Ag1 N2 89.87(12) 1_565 . ?
N4 Ag2 N5 149.82(12) . . ?
N4 Ag2 N3 70.65(11) . . ?
N5 Ag2 N3 137.97(11) . . ?
N4 Ag2 N6 128.51(12) . . ?
N5 Ag2 N6 70.68(11) . . ?
N3 Ag2 N6 90.15(11) . . ?
C1 O4 U1 135.0(3) . . ?
N9 O6 U1 98.2(2) . . ?
N9 O7 U1 96.6(2) . . ?
C8 O9 U2 92.5(2) . . ?
C8 O10 U2 95.2(2) . . ?
C15 O11 U2 94.0(2) . . ?
C15 O12 U2 93.2(2) . . ?
C22 O13 U2 94.0(2) . . ?
C22 O14 U2 93.2(2) . . ?
C29 N1 C32 117.1(3) . . ?
C29 N1 Ag1 121.6(3) . . ?
C32 N1 Ag1 121.3(3) . . ?
C33 N2 C36 116.4(4) . . ?
C33 N2 Ag1 115.3(3) . . ?
C36 N2 Ag1 128.3(3) . . ?
C32 N3 C31 116.7(4) . . ?
C32 N3 Ag2 115.4(3) . . ?
C31 N3 Ag2 127.9(3) . . ?
C33 N4 C34 117.2(3) . . ?
C33 N4 Ag2 119.4(3) . . ?
C34 N4 Ag2 123.3(3) . . ?
C41 N5 C42 116.9(3) . . ?
C41 N5 Ag2 119.4(3) . . ?
C42 N5 Ag2 123.2(3) . . ?
C40 N6 C37 116.1(4) . . ?
C40 N6 Ag2 115.3(3) . . ?
C37 N6 Ag2 128.6(3) . . ?
C39 N7 C40 116.3(3) . . ?
C39 N7 Ag1 123.8(3) . 1_545 ?
C40 N7 Ag1 119.7(3) . 1_545 ?
C44 N8 C41 116.5(4) . . ?
C44 N8 Ag1 126.6(3) . 1_545 ?
C41 N8 Ag1 116.7(3) . 1_545 ?
O8 N9 O7 122.6(4) . . ?
O8 N9 O6 122.1(4) . . ?
O7 N9 O6 115.4(3) . . ?
O8 N9 U1 176.9(3) . . ?
O7 N9 U1 58.5(2) . . ?
O6 N9 U1 56.9(2) . . ?
O5 C1 O4 126.6(4) . . ?
O5 C1 C2 119.0(4) . . ?
O4 C1 C2 114.4(4) . . ?
C7 C2 C3 117.6(4) . . ?
C7 C2 C1 117.7(4) . . ?
C3 C2 C1 124.6(4) . . ?
C4 C3 C2 121.8(4) . . ?
C4 C3 Cl1 117.4(3) . . ?
C2 C3 Cl1 120.8(3) . . ?
C3 C4 C5 119.7(4) . . ?
C3 C4 H4 120.2 . . ?
C5 C4 H4 120.2 . . ?
C6 C5 C4 119.2(4) . . ?
C6 C5 H5 120.4 . . ?
C4 C5 H5 120.4 . . ?
C5 C6 C7 120.9(4) . . ?
C5 C6 Cl2 119.8(3) . . ?
C7 C6 Cl2 119.3(3) . . ?
C2 C7 C6 120.6(4) . . ?
C2 C7 H7 119.7 . . ?
C6 C7 H7 119.7 . . ?
O10 C8 O9 119.4(4) . . ?
O10 C8 C9 120.9(4) . . ?
O9 C8 C9 119.5(4) . . ?
O10 C8 U2 58.8(2) . . ?
O9 C8 U2 61.1(2) . . ?
C9 C8 U2 170.1(3) . . ?
C10 C9 C14 117.5(4) . . ?
C10 C9 C8 125.4(4) . . ?
C14 C9 C8 117.0(4) . . ?
C11 C10 C9 121.6(4) . . ?
C11 C10 Cl3 115.6(3) . . ?
C9 C10 Cl3 122.8(3) . . ?
C12 C11 C10 120.1(4) . . ?
C12 C11 H11 119.9 . . ?
C10 C11 H11 119.9 . . ?
C13 C12 C11 118.4(4) . . ?
C13 C12 H12 120.8 . . ?
C11 C12 H12 120.8 . . ?
C14 C13 C12 122.4(4) . . ?
C14 C13 Cl4 119.4(3) . . ?
C12 C13 Cl4 118.2(3) . . ?
C13 C14 C9 120.0(4) . . ?
C13 C14 H14 120.0 . . ?
C9 C14 H14 120.0 . . ?
O12 C15 O11 119.5(4) . . ?
O12 C15 C16 123.2(4) . . ?
O11 C15 C16 117.2(4) . . ?
O12 C15 U2 60.4(2) . . ?
O11 C15 U2 59.4(2) . . ?
C16 C15 U2 171.4(3) . . ?
C21 C16 C17 118.2(4) . . ?
C21 C16 C15 116.9(4) . . ?
C17 C16 C15 124.8(4) . . ?
C18 C17 C16 120.4(4) . . ?
C18 C17 Cl5 116.2(3) . . ?
C16 C17 Cl5 123.4(3) . . ?
C19 C18 C17 120.4(4) . . ?
C19 C18 H18 119.8 . . ?
C17 C18 H18 119.8 . . ?
C18 C19 C20 119.3(4) . . ?
C18 C19 H19 120.3 . . ?
C20 C19 H19 120.3 . . ?
C19 C20 C21 120.5(4) . . ?
C19 C20 Cl6 120.2(3) . . ?
C21 C20 Cl6 119.3(3) . . ?
C20 C21 C16 121.2(4) . . ?
C20 C21 H21 119.4 . . ?
C16 C21 H21 119.4 . . ?
O13 C22 O14 119.6(4) . . ?
O13 C22 C23 121.7(4) . . ?
O14 C22 C23 118.7(4) . . ?
O13 C22 U2 59.9(2) . . ?
O14 C22 U2 60.4(2) . . ?
C23 C22 U2 171.8(3) . . ?
C28 C23 C24 117.6(4) . . ?
C28 C23 C22 117.6(4) . . ?
C24 C23 C22 124.8(4) . . ?
C25 C24 C23 120.6(4) . . ?
C25 C24 Cl7 116.5(4) . . ?
C23 C24 Cl7 122.9(4) . . ?
C26 C25 C24 121.2(4) . . ?
C26 C25 H25 119.4 . . ?
C24 C25 H25 119.4 . . ?
C25 C26 C27 118.3(4) . . ?
C25 C26 H26 120.9 . . ?
C27 C26 H26 120.9 . . ?
C28 C27 C26 121.5(4) . . ?
C28 C27 Cl8 120.3(4) . . ?
C26 C27 Cl8 118.1(4) . . ?
C27 C28 C23 120.8(4) . . ?
C27 C28 H28 119.6 . . ?
C23 C28 H28 119.6 . . ?
N1 C29 C30 121.2(4) . . ?
N1 C29 H29 119.4 . . ?
C30 C29 H29 119.4 . . ?
C31 C30 C29 117.3(4) . . ?
C31 C30 H30 121.3 . . ?
C29 C30 H30 121.3 . . ?
N3 C31 C30 121.9(4) . . ?
N3 C31 H31 119.0 . . ?
C30 C31 H31 119.0 . . ?
N3 C32 N1 125.8(4) . . ?
N3 C32 C33 116.8(3) . . ?
N1 C32 C33 117.4(3) . . ?
N2 C33 N4 125.2(4) . . ?
N2 C33 C32 117.2(4) . . ?
N4 C33 C32 117.6(3) . . ?
N4 C34 C35 121.3(4) . . ?
N4 C34 H34 119.3 . . ?
C35 C34 H34 119.3 . . ?
C36 C35 C34 117.3(4) . . ?
C36 C35 H35 121.3 . . ?
C34 C35 H35 121.3 . . ?
N2 C36 C35 122.6(4) . . ?
N2 C36 H36 118.7 . . ?
C35 C36 H36 118.7 . . ?
N6 C37 C38 122.1(4) . . ?
N6 C37 H37 118.9 . . ?
C38 C37 H37 118.9 . . ?
C37 C38 C39 117.3(4) . . ?
C37 C38 H38 121.3 . . ?
C39 C38 H38 121.3 . . ?
N7 C39 C38 121.7(4) . . ?
N7 C39 H39 119.2 . . ?
C38 C39 H39 119.2 . . ?
N6 C40 N7 126.4(4) . . ?
N6 C40 C41 116.5(4) . . ?
N7 C40 C41 117.1(3) . . ?
N5 C41 N8 125.4(4) . . ?
N5 C41 C40 117.7(3) . . ?
N8 C41 C40 116.9(4) . . ?
N5 C42 C43 122.0(4) . . ?
N5 C42 H42 119.0 . . ?
C43 C42 H42 119.0 . . ?
C42 C43 C44 116.7(4) . . ?
C42 C43 H43 121.7 . . ?
C44 C43 H43 121.7 . . ?
N8 C44 C43 122.5(4) . . ?
N8 C44 H44 118.7 . . ?
C43 C44 H44 118.7 . . ?

loop_
_geom_bond_atom_site_label_1
_geom_bond_atom_site_label_2
_geom_bond_distance
_geom_bond_site_symmetry_2
_geom_bond_publ_flag
U1 O1 1.767(3) 2_575 ?
U1 O1 1.767(3) . ?
U1 O4 2.341(3) 2_575 ?
U1 O4 2.341(3) . ?
U1 O6 2.534(3) 2_575 ?
U1 O6 2.534(3) . ?
U1 O7 2.568(3) . ?
U1 O7 2.568(3) 2_575 ?
U2 O3 1.760(3) . ?
U2 O2 1.774(3) . ?
U2 O11 2.438(3) . ?
U2 O10 2.446(3) . ?
U2 O12 2.461(3) . ?
U2 O13 2.478(3) . ?
U2 O14 2.488(3) . ?
U2 O9 2.496(3) . ?
Ag1 N1 2.320(3) . ?
Ag1 N7 2.347(3) 1_565 ?
Ag1 N8 2.434(3) 1_565 ?
Ag1 N2 2.496(3) . ?
Ag2 N4 2.271(3) . ?
Ag2 N5 2.273(3) . ?
Ag2 N3 2.417(3) . ?
Ag2 N6 2.421(3) . ?
Cl1 C3 1.741(4) . ?
Cl2 C6 1.733(4) . ?
Cl3 C10 1.737(4) . ?
Cl4 C13 1.749(4) . ?
Cl5 C17 1.728(4) . ?
Cl6 C20 1.739(4) . ?
Cl7 C24 1.728(5) . ?
Cl8 C27 1.738(5) . ?
O4 C1 1.281(5) . ?
O5 C1 1.229(5) . ?
O6 N9 1.270(4) . ?
O7 N9 1.270(4) . ?
O8 N9 1.224(4) . ?
O9 C8 1.269(5) . ?
O10 C8 1.255(5) . ?
O11 C15 1.269(5) . ?
O12 C15 1.259(5) . ?
O13 C22 1.257(5) . ?
O14 C22 1.271(5) . ?
N1 C29 1.330(5) . ?
N1 C32 1.337(5) . ?
N2 C33 1.337(5) . ?
N2 C36 1.352(5) . ?
N3 C32 1.323(5) . ?
N3 C31 1.342(5) . ?
N4 C33 1.341(5) . ?
N4 C34 1.344(5) . ?
N5 C41 1.332(5) . ?
N5 C42 1.339(5) . ?
N6 C40 1.329(5) . ?
N6 C37 1.335(5) . ?
N7 C39 1.333(5) . ?
N7 C40 1.337(5) . ?
N8 C44 1.330(5) . ?
N8 C41 1.338(5) . ?
C1 C2 1.504(6) . ?
C2 C7 1.384(5) . ?
C2 C3 1.398(6) . ?
C3 C4 1.381(6) . ?
C4 C5 1.383(6) . ?
C4 H4 0.9500 . ?
C5 C6 1.379(6) . ?
C5 H5 0.9500 . ?
C6 C7 1.389(6) . ?
C7 H7 0.9500 . ?
C8 C9 1.499(6) . ?
C9 C10 1.395(6) . ?
C9 C14 1.405(5) . ?
C10 C11 1.386(5) . ?
C11 C12 1.380(6) . ?
C11 H11 0.9500 . ?
C12 C13 1.379(6) . ?
C12 H12 0.9500 . ?
C13 C14 1.368(6) . ?
C14 H14 0.9500 . ?
C15 C16 1.505(5) . ?
C16 C21 1.381(6) . ?
C16 C17 1.399(5) . ?
C17 C18 1.388(6) . ?
C18 C19 1.379(6) . ?
C18 H18 0.9500 . ?
C19 C20 1.379(6) . ?
C19 H19 0.9500 . ?
C20 C21 1.379(6) . ?
C21 H21 0.9500 . ?
C22 C23 1.493(6) . ?
C23 C28 1.393(6) . ?
C23 C24 1.400(6) . ?
C24 C25 1.382(6) . ?
C25 C26 1.373(7) . ?
C25 H25 0.9500 . ?
C26 C27 1.382(6) . ?
C26 H26 0.9500 . ?
C27 C28 1.371(6) . ?
C28 H28 0.9500 . ?
C29 C30 1.393(6) . ?
C29 H29 0.9500 . ?
C30 C31 1.366(6) . ?
C30 H30 0.9500 . ?
C31 H31 0.9500 . ?
C32 C33 1.495(6) . ?
C34 C35 1.388(6) . ?
C34 H34 0.9500 . ?
C35 C36 1.362(6) . ?
C35 H35 0.9500 . ?
C36 H36 0.9500 . ?
C37 C38 1.376(6) . ?
C37 H37 0.9500 . ?
C38 C39 1.380(6) . ?
C38 H38 0.9500 . ?
C39 H39 0.9500 . ?
C40 C41 1.504(6) . ?
C42 C43 1.373(6) . ?
C42 H42 0.9500 . ?
C43 C44 1.381(6) . ?
C43 H43 0.9500 . ?
C44 H44 0.9500 . ?
